data_7128335
loop_
_publ_author_name
'Liang, Qiuming'
'Hayashi, Kasumi'
'Zeng, Yimin'
'Jimenez-Santiago, Jose L'
'Song, Datong'

_publ_section_title
;
 Constructing fused N-heterocycles from unprotected mesoionic
 N-heterocyclic olefins and organic azides <i>via</i> diazo transfer.
;
_journal_issue 50
_journal_name_full 'Chemical communications (Cambridge, England)'
_journal_page_first 6137
_journal_page_last 6140
_journal_paper_doi 10.1039/d1cc02245h
_journal_volume 57
_journal_year 2021
_chemical_formula_sum 'C16 H14 F N3'
_chemical_formula_weight 267.30
_space_group_crystal_system orthorhombic
_space_group_IT_number 19
_space_group_name_Hall 'P 2ac 2ab'
_space_group_name_H-M_alt 'P 21 21 21'
_atom_sites_solution_hydrogens geom
_audit_creation_method SHELXL-2016/6
_audit_update_record
;
2021-04-08 deposited with the CCDC.	2021-05-19 downloaded from the CCDC.
;
_cell_angle_alpha 90
_cell_angle_beta 90
_cell_angle_gamma 90
_cell_formula_units_Z 8
_cell_length_a 11.0959(5)
_cell_length_b 15.0897(7)
_cell_length_c 16.0556(6)
_cell_measurement_reflns_used 20602
_cell_measurement_temperature 149(2)
_cell_measurement_theta_max 27.503
_cell_measurement_theta_min 2.700
_cell_volume 2688.3(2)
_computing_structure_refinement 'SHELXL-2016/6 (Sheldrick, 2016)'
_computing_structure_solution 'SHELXT 2018/2 (Sheldrick, 2018)'
_diffrn_ambient_temperature 149(2)
_diffrn_measured_fraction_theta_full 0.995
_diffrn_measured_fraction_theta_max 0.995
_diffrn_measurement_device_type 'Bruker Kappa Photon II'
_diffrn_measurement_method 'omega and phi scans'
_diffrn_radiation_type MoK\a
_diffrn_radiation_wavelength 0.71073
_diffrn_reflns_av_R_equivalents 0.0259
_diffrn_reflns_av_unetI/netI 0.0325
_diffrn_reflns_Laue_measured_fraction_full 0.995
_diffrn_reflns_Laue_measured_fraction_max 0.995
_diffrn_reflns_limit_h_max 14
_diffrn_reflns_limit_h_min -14
_diffrn_reflns_limit_k_max 16
_diffrn_reflns_limit_k_min -19
_diffrn_reflns_limit_l_max 20
_diffrn_reflns_limit_l_min -18
_diffrn_reflns_number 20602
_diffrn_reflns_point_group_measured_fraction_full 0.996
_diffrn_reflns_point_group_measured_fraction_max 0.995
_diffrn_reflns_theta_full 25.242
_diffrn_reflns_theta_max 27.503
_diffrn_reflns_theta_min 2.700
_exptl_absorpt_coefficient_mu 0.090
_exptl_absorpt_correction_T_max 0.7456
_exptl_absorpt_correction_T_min 0.6866
_exptl_absorpt_correction_type multi-scan
_exptl_absorpt_process_details
;
 SADABS 2016/2: Krause, L., Herbst-Irmer, R., Sheldrick G.M. & Stalke D.,
 J. Appl. Cryst. 48 (2015) 3-10
;
_exptl_crystal_colour 'dark blue purple'
_exptl_crystal_density_diffrn 1.321
_exptl_crystal_description block
_exptl_crystal_F_000 1120
_exptl_crystal_size_max 0.600
_exptl_crystal_size_mid 0.300
_exptl_crystal_size_min 0.300
_refine_diff_density_max 0.139
_refine_diff_density_min -0.173
_refine_diff_density_rms 0.034
_refine_ls_abs_structure_details
;
 Flack x determined using 2025 quotients [(I+)-(I-)]/[(I+)+(I-)]
 (Parsons, Flack and Wagner, Acta Cryst. B69 (2013) 249-259).
;
_refine_ls_abs_structure_Flack 0.0(3)
_refine_ls_extinction_method none
_refine_ls_goodness_of_fit_ref 1.033
_refine_ls_hydrogen_treatment constr
_refine_ls_matrix_type full
_refine_ls_number_parameters 363
_refine_ls_number_reflns 6147
_refine_ls_number_restraints 0
_refine_ls_restrained_S_all 1.033
_refine_ls_R_factor_all 0.0425
_refine_ls_R_factor_gt 0.0335
_refine_ls_shift/su_max 0.001
_refine_ls_shift/su_mean 0.000
_refine_ls_structure_factor_coef Fsqd
_refine_ls_weighting_details 'w=1/[\s^2^(Fo^2^)+(0.0489P)^2^] where P=(Fo^2^+2Fc^2^)/3'
_refine_ls_weighting_scheme calc
_refine_ls_wR_factor_gt 0.0777
_refine_ls_wR_factor_ref 0.0805
_reflns_Friedel_coverage 0.782
_reflns_Friedel_fraction_full 0.996
_reflns_Friedel_fraction_max 0.994
_reflns_number_gt 5227
_reflns_number_total 6147
_reflns_threshold_expression 'I > 2\s(I)'
_cod_data_source_file d1cc02245h2.cif
_cod_data_source_block wl479
_cod_depositor_comments 'Adding full bibliography for 7128333--7128355.cif.'
_cod_original_cell_volume 2688.2(2)
_cod_database_code 7128335
_shelx_shelxl_version_number 2016/6
_shelx_space_group_comment
;
The symmetry employed for this shelxl refinement is uniquely defined
by the following loop, which should always be used as a source of
symmetry information in preference to the above space-group names.
They are only intended as comments.
;
_shelx_estimated_absorpt_t_min 0.948
_shelx_estimated_absorpt_t_max 0.973

loop_
_space_group_symop_operation_xyz
'x, y, z'
'x+1/2, -y+1/2, -z'
'-x, y+1/2, -z+1/2'
'-x+1/2, -y, z+1/2'

loop_
_atom_site_label
_atom_site_type_symbol
_atom_site_fract_x
_atom_site_fract_y
_atom_site_fract_z
_atom_site_U_iso_or_equiv
_atom_site_adp_type
_atom_site_occupancy
_atom_site_site_symmetry_order
_atom_site_calc_flag
_atom_site_refinement_flags_posn
_atom_site_refinement_flags_adp
_atom_site_refinement_flags_occupancy
_atom_site_disorder_assembly
_atom_site_disorder_group
F1 F 0.45892(10) 0.58330(9) 0.58842(8) 0.0524(3) Uani 1 1 d . . . . .
N1 N -0.03192(14) 0.53967(10) 0.90594(9) 0.0316(4) Uani 1 1 d . . . . .
C1 C -0.26390(16) 0.38103(12) 0.73203(11) 0.0303(4) Uani 1 1 d . . . . .
H1 H -0.184775 0.390739 0.711342 0.036 Uiso 1 1 calc R U . . .
F2 F 1.32584(13) 0.66048(9) 0.40475(8) 0.0562(4) Uani 1 1 d . . . . .
N2 N 0.07903(14) 0.56213(10) 0.87942(9) 0.0321(4) Uani 1 1 d . . . . .
C2 C -0.34696(16) 0.33762(13) 0.68203(11) 0.0331(4) Uani 1 1 d . . . . .
H2 H -0.323090 0.317536 0.628430 0.040 Uiso 1 1 calc R U . . .
N3 N 0.08517(13) 0.52258(10) 0.80611(9) 0.0291(3) Uani 1 1 d . . . . .
C3 C -0.46384(17) 0.32297(13) 0.70860(13) 0.0365(4) Uani 1 1 d . . . . .
H3 H -0.520585 0.293820 0.673776 0.044 Uiso 1 1 calc R U . . .
N4 N 0.80876(13) 0.64909(10) 0.70488(9) 0.0307(3) Uani 1 1 d . . . . .
C4 C -0.49602(18) 0.35210(13) 0.78778(14) 0.0406(5) Uani 1 1 d . . . . .
H4 H -0.575999 0.343094 0.807131 0.049 Uiso 1 1 calc R U . . .
N5 N 0.86921(13) 0.63022(10) 0.63446(9) 0.0320(4) Uani 1 1 d . . . . .
C5 C -0.41353(17) 0.39380(13) 0.83846(12) 0.0375(5) Uani 1 1 d . . . . .
H5 H -0.437935 0.411566 0.892663 0.045 Uiso 1 1 calc R U . . .
N6 N 0.97168(13) 0.67366(10) 0.64455(9) 0.0282(3) Uani 1 1 d . . . . .
C6 C -0.29334(16) 0.41129(12) 0.81282(11) 0.0305(4) Uani 1 1 d . . . . .
C7 C -0.21509(17) 0.45937(12) 0.86753(11) 0.0322(4) Uani 1 1 d . . . . .
H7 H -0.246652 0.474011 0.920779 0.039 Uiso 1 1 calc R U . . .
C8 C -0.09785(17) 0.48694(12) 0.85106(11) 0.0293(4) Uani 1 1 d . . . . .
C9 C -0.01522(16) 0.47690(12) 0.78518(11) 0.0289(4) Uani 1 1 d . . . . .
H9 H -0.027655 0.444175 0.735371 0.035 Uiso 1 1 calc R U . . .
C10 C 0.18903(15) 0.53622(12) 0.75462(11) 0.0293(4) Uani 1 1 d . . . . .
C11 C 0.24372(15) 0.61864(12) 0.75306(12) 0.0308(4) Uani 1 1 d . . . . .
H11 H 0.217730 0.664075 0.789868 0.037 Uiso 1 1 calc R U . . .
C12 C 0.33694(16) 0.63439(13) 0.69720(12) 0.0361(4) Uani 1 1 d . . . . .
H12 H 0.375818 0.690433 0.694928 0.043 Uiso 1 1 calc R U . . .
C13 C 0.37112(16) 0.56667(14) 0.64550(13) 0.0382(5) Uani 1 1 d . . . . .
C14 C 0.31988(17) 0.48352(14) 0.64786(13) 0.0400(5) Uani 1 1 d . . . . .
H14 H 0.347509 0.437976 0.611741 0.048 Uiso 1 1 calc R U . . .
C15 C 0.22779(17) 0.46757(13) 0.70356(13) 0.0357(4) Uani 1 1 d . . . . .
H15 H 0.191514 0.410657 0.706955 0.043 Uiso 1 1 calc R U . . .
C16 C -0.0757(2) 0.57671(13) 0.98381(11) 0.0377(5) Uani 1 1 d . . . . .
H16A H -0.149484 0.610647 0.973382 0.057 Uiso 1 1 calc R U . . .
H16B H -0.014173 0.615857 1.007535 0.057 Uiso 1 1 calc R U . . .
H16C H -0.093010 0.528591 1.023024 0.057 Uiso 1 1 calc R U . . .
C17 C 1.00664(17) 0.80108(12) 0.90027(11) 0.0316(4) Uani 1 1 d . . . . .
H17 H 1.054993 0.783487 0.854322 0.038 Uiso 1 1 calc R U . . .
C18 C 1.06018(19) 0.84629(13) 0.96576(11) 0.0370(5) Uani 1 1 d . . . . .
H18 H 1.143834 0.859436 0.963275 0.044 Uiso 1 1 calc R U . . .
C19 C 0.9940(2) 0.87276(13) 1.03496(12) 0.0415(5) Uani 1 1 d . . . . .
H19 H 1.031114 0.903122 1.080019 0.050 Uiso 1 1 calc R U . . .
C20 C 0.8715(2) 0.85313(13) 1.03577(12) 0.0432(5) Uani 1 1 d . . . . .
H20 H 0.824160 0.870587 1.082268 0.052 Uiso 1 1 calc R U . . .
C21 C 0.8173(2) 0.80906(13) 0.97086(12) 0.0376(5) Uani 1 1 d . . . . .
H21 H 0.733254 0.797433 0.973766 0.045 Uiso 1 1 calc R U . . .
C22 C 0.88216(16) 0.78033(12) 0.89972(11) 0.0292(4) Uani 1 1 d . . . . .
C23 C 0.82149(16) 0.73290(12) 0.83509(11) 0.0309(4) Uani 1 1 d . . . . .
H23 H 0.739189 0.718944 0.844766 0.037 Uiso 1 1 calc R U . . .
C24 C 0.86951(15) 0.70505(12) 0.75991(11) 0.0284(4) Uani 1 1 d . . . . .
C25 C 0.97825(16) 0.71896(12) 0.71683(11) 0.0284(4) Uani 1 1 d . . . . .
H25 H 1.044282 0.753895 0.735275 0.034 Uiso 1 1 calc R U . . .
C26 C 1.06191(17) 0.66996(12) 0.58058(10) 0.0291(4) Uani 1 1 d . . . . .
C27 C 1.1263(2) 0.74640(13) 0.56241(11) 0.0385(5) Uani 1 1 d . . . . .
H27 H 1.108963 0.800245 0.590629 0.046 Uiso 1 1 calc R U . . .
C28 C 1.2158(2) 0.74324(15) 0.50291(12) 0.0435(5) Uani 1 1 d . . . . .
H28 H 1.261506 0.794561 0.489542 0.052 Uiso 1 1 calc R U . . .
C29 C 1.2374(2) 0.66393(14) 0.46341(12) 0.0400(5) Uani 1 1 d . . . . .
C30 C 1.17487(18) 0.58793(13) 0.48049(11) 0.0365(4) Uani 1 1 d . . . . .
H30 H 1.192530 0.534422 0.451811 0.044 Uiso 1 1 calc R U . . .
C31 C 1.08515(17) 0.59069(13) 0.54057(11) 0.0318(4) Uani 1 1 d . . . . .
H31 H 1.040420 0.538948 0.554001 0.038 Uiso 1 1 calc R U . . .
C32 C 0.68589(16) 0.61705(14) 0.71394(14) 0.0399(5) Uani 1 1 d . . . . .
H32A H 0.629900 0.667199 0.711259 0.060 Uiso 1 1 calc R U . . .
H32B H 0.677267 0.587073 0.767761 0.060 Uiso 1 1 calc R U . . .
H32C H 0.667678 0.575292 0.668925 0.060 Uiso 1 1 calc R U . . .

loop_
_atom_site_aniso_label
_atom_site_aniso_U_11
_atom_site_aniso_U_22
_atom_site_aniso_U_33
_atom_site_aniso_U_23
_atom_site_aniso_U_13
_atom_site_aniso_U_12
F1 0.0333(6) 0.0617(8) 0.0622(7) -0.0170(7) 0.0116(6) -0.0051(6)
N1 0.0389(8) 0.0293(8) 0.0265(7) -0.0024(7) -0.0061(7) 0.0053(7)
C1 0.0310(9) 0.0280(9) 0.0320(9) 0.0030(8) 0.0003(7) 0.0016(8)
F2 0.0728(9) 0.0487(7) 0.0471(7) -0.0043(6) 0.0282(7) -0.0111(7)
N2 0.0368(8) 0.0297(8) 0.0299(7) -0.0035(7) -0.0078(7) 0.0050(7)
C2 0.0376(10) 0.0304(10) 0.0313(9) 0.0059(8) -0.0017(8) 0.0019(8)
N3 0.0338(8) 0.0242(8) 0.0294(7) -0.0020(6) -0.0066(7) 0.0036(6)
C3 0.0347(10) 0.0319(11) 0.0429(10) 0.0033(9) -0.0052(8) -0.0005(8)
N4 0.0273(7) 0.0288(8) 0.0359(8) 0.0057(7) -0.0057(7) -0.0018(6)
C4 0.0328(10) 0.0351(11) 0.0538(12) 0.0051(10) 0.0044(9) -0.0004(8)
N5 0.0311(8) 0.0300(8) 0.0348(8) 0.0055(7) -0.0072(7) -0.0018(7)
C5 0.0406(11) 0.0321(11) 0.0397(10) 0.0007(9) 0.0109(9) 0.0037(9)
N6 0.0317(8) 0.0251(8) 0.0277(7) 0.0034(6) -0.0056(6) -0.0019(7)
C6 0.0351(9) 0.0226(9) 0.0339(9) 0.0052(8) 0.0015(8) 0.0046(8)
C7 0.0397(10) 0.0298(10) 0.0270(8) 0.0000(8) 0.0017(8) 0.0035(8)
C8 0.0407(10) 0.0218(9) 0.0254(8) 0.0011(7) -0.0066(8) 0.0060(8)
C9 0.0335(9) 0.0240(9) 0.0291(8) -0.0019(7) -0.0054(8) 0.0007(7)
C10 0.0272(8) 0.0290(9) 0.0316(8) -0.0038(8) -0.0084(8) 0.0047(7)
C11 0.0294(9) 0.0282(10) 0.0348(9) -0.0081(8) -0.0099(8) 0.0030(7)
C12 0.0293(9) 0.0337(11) 0.0453(10) -0.0084(9) -0.0068(8) -0.0020(8)
C13 0.0242(9) 0.0478(12) 0.0428(10) -0.0110(10) -0.0032(8) -0.0004(9)
C14 0.0347(10) 0.0379(11) 0.0476(11) -0.0164(10) -0.0020(9) 0.0067(9)
C15 0.0340(10) 0.0276(10) 0.0456(10) -0.0081(9) -0.0072(9) 0.0023(8)
C16 0.0527(12) 0.0365(11) 0.0238(8) -0.0029(8) -0.0037(9) 0.0064(10)
C17 0.0342(10) 0.0319(10) 0.0286(9) 0.0008(8) 0.0034(8) 0.0057(8)
C18 0.0427(11) 0.0340(11) 0.0341(10) 0.0002(9) -0.0014(9) 0.0056(9)
C19 0.0654(14) 0.0293(11) 0.0296(9) 0.0004(8) -0.0001(10) 0.0079(10)
C20 0.0669(15) 0.0298(11) 0.0327(10) 0.0041(9) 0.0204(10) 0.0111(10)
C21 0.0430(12) 0.0284(10) 0.0415(11) 0.0118(9) 0.0164(9) 0.0066(9)
C22 0.0337(9) 0.0223(9) 0.0316(8) 0.0090(8) 0.0060(8) 0.0060(8)
C23 0.0258(9) 0.0291(10) 0.0378(9) 0.0072(8) 0.0033(8) 0.0021(8)
C24 0.0267(8) 0.0234(9) 0.0352(9) 0.0067(8) -0.0070(8) 0.0025(7)
C25 0.0300(9) 0.0274(9) 0.0279(8) 0.0003(7) -0.0025(7) -0.0003(7)
C26 0.0346(9) 0.0297(10) 0.0230(8) 0.0015(7) -0.0042(7) -0.0019(8)
C27 0.0580(12) 0.0266(10) 0.0308(9) -0.0008(8) 0.0049(9) -0.0072(10)
C28 0.0626(13) 0.0339(11) 0.0341(9) 0.0005(9) 0.0086(10) -0.0128(11)
C29 0.0495(12) 0.0434(12) 0.0273(9) -0.0015(9) 0.0084(9) -0.0068(10)
C30 0.0469(11) 0.0302(10) 0.0325(9) -0.0039(8) -0.0011(9) -0.0019(9)
C31 0.0364(10) 0.0292(10) 0.0298(8) 0.0009(8) -0.0053(8) -0.0050(8)
C32 0.0279(9) 0.0351(11) 0.0567(12) 0.0076(10) -0.0046(9) -0.0046(8)

loop_
_atom_type_symbol
_atom_type_description
_atom_type_scat_dispersion_real
_atom_type_scat_dispersion_imag
_atom_type_scat_source
C C 0.0033 0.0016 'International Tables Vol C Tables 4.2.6.8 and 6.1.1.4'
H H 0.0000 0.0000 'International Tables Vol C Tables 4.2.6.8 and 6.1.1.4'
N N 0.0061 0.0033 'International Tables Vol C Tables 4.2.6.8 and 6.1.1.4'
F F 0.0171 0.0103 'International Tables Vol C Tables 4.2.6.8 and 6.1.1.4'

loop_
_geom_angle_atom_site_label_1
_geom_angle_atom_site_label_2
_geom_angle_atom_site_label_3
_geom_angle
_geom_angle_site_symmetry_1
_geom_angle_site_symmetry_3
_geom_angle_publ_flag
N2 N1 C8 115.07(14) . . ?
N2 N1 C16 118.76(15) . . ?
C8 N1 C16 125.99(16) . . ?
C2 C1 C6 122.03(17) . . ?
C2 C1 H1 119.0 . . ?
C6 C1 H1 119.0 . . ?
N3 N2 N1 102.42(14) . . ?
C3 C2 C1 121.34(18) . . ?
C3 C2 H2 119.3 . . ?
C1 C2 H2 119.3 . . ?
N2 N3 C9 114.15(15) . . ?
N2 N3 C10 119.36(15) . . ?
C9 N3 C10 126.32(14) . . ?
C2 C3 C4 118.16(19) . . ?
C2 C3 H3 120.9 . . ?
C4 C3 H3 120.9 . . ?
N5 N4 C24 114.79(14) . . ?
N5 N4 C32 118.78(16) . . ?
C24 N4 C32 126.21(16) . . ?
C5 C4 C3 120.90(19) . . ?
C5 C4 H4 119.5 . . ?
C3 C4 H4 119.5 . . ?
N6 N5 N4 102.76(14) . . ?
C4 C5 C6 122.54(18) . . ?
C4 C5 H5 118.7 . . ?
C6 C5 H5 118.7 . . ?
N5 N6 C25 113.77(15) . . ?
N5 N6 C26 119.52(14) . . ?
C25 N6 C26 126.71(15) . . ?
C1 C6 C5 115.02(17) . . ?
C1 C6 C7 125.89(17) . . ?
C5 C6 C7 119.05(17) . . ?
C8 C7 C6 127.00(17) . . ?
C8 C7 H7 116.5 . . ?
C6 C7 H7 116.5 . . ?
C7 C8 N1 122.76(16) . . ?
C7 C8 C9 136.02(17) . . ?
N1 C8 C9 101.21(15) . . ?
N3 C9 C8 107.15(15) . . ?
N3 C9 H9 126.4 . . ?
C8 C9 H9 126.4 . . ?
C11 C10 C15 121.57(17) . . ?
C11 C10 N3 119.48(16) . . ?
C15 C10 N3 118.83(17) . . ?
C10 C11 C12 119.46(18) . . ?
C10 C11 H11 120.3 . . ?
C12 C11 H11 120.3 . . ?
C13 C12 C11 118.00(19) . . ?
C13 C12 H12 121.0 . . ?
C11 C12 H12 121.0 . . ?
F1 C13 C12 117.94(19) . . ?
F1 C13 C14 118.80(17) . . ?
C12 C13 C14 123.25(19) . . ?
C13 C14 C15 118.84(18) . . ?
C13 C14 H14 120.6 . . ?
C15 C14 H14 120.6 . . ?
C14 C15 C10 118.81(18) . . ?
C14 C15 H15 120.6 . . ?
C10 C15 H15 120.6 . . ?
N1 C16 H16A 109.5 . . ?
N1 C16 H16B 109.5 . . ?
H16A C16 H16B 109.5 . . ?
N1 C16 H16C 109.5 . . ?
H16A C16 H16C 109.5 . . ?
H16B C16 H16C 109.5 . . ?
C18 C17 C22 122.08(18) . . ?
C18 C17 H17 119.0 . . ?
C22 C17 H17 119.0 . . ?
C17 C18 C19 121.40(19) . . ?
C17 C18 H18 119.3 . . ?
C19 C18 H18 119.3 . . ?
C18 C19 C20 117.52(19) . . ?
C18 C19 H19 121.2 . . ?
C20 C19 H19 121.2 . . ?
C21 C20 C19 121.55(18) . . ?
C21 C20 H20 119.2 . . ?
C19 C20 H20 119.2 . . ?
C20 C21 C22 122.4(2) . . ?
C20 C21 H21 118.8 . . ?
C22 C21 H21 118.8 . . ?
C17 C22 C21 114.99(18) . . ?
C17 C22 C23 125.07(16) . . ?
C21 C22 C23 119.93(17) . . ?
C24 C23 C22 127.14(17) . . ?
C24 C23 H23 116.4 . . ?
C22 C23 H23 116.4 . . ?
C23 C24 N4 123.34(16) . . ?
C23 C24 C25 135.52(17) . . ?
N4 C24 C25 101.14(15) . . ?
N6 C25 C24 107.53(15) . . ?
N6 C25 H25 126.2 . . ?
C24 C25 H25 126.2 . . ?
C31 C26 C27 121.70(17) . . ?
C31 C26 N6 119.77(16) . . ?
C27 C26 N6 118.50(17) . . ?
C28 C27 C26 119.19(19) . . ?
C28 C27 H27 120.4 . . ?
C26 C27 H27 120.4 . . ?
C29 C28 C27 118.3(2) . . ?
C29 C28 H28 120.8 . . ?
C27 C28 H28 120.8 . . ?
F2 C29 C30 118.18(19) . . ?
F2 C29 C28 118.53(19) . . ?
C30 C29 C28 123.29(19) . . ?
C29 C30 C31 118.57(19) . . ?
C29 C30 H30 120.7 . . ?
C31 C30 H30 120.7 . . ?
C26 C31 C30 118.90(18) . . ?
C26 C31 H31 120.6 . . ?
C30 C31 H31 120.6 . . ?
N4 C32 H32A 109.5 . . ?
N4 C32 H32B 109.5 . . ?
H32A C32 H32B 109.5 . . ?
N4 C32 H32C 109.5 . . ?
H32A C32 H32C 109.5 . . ?
H32B C32 H32C 109.5 . . ?

loop_
_geom_bond_atom_site_label_1
_geom_bond_atom_site_label_2
_geom_bond_distance
_geom_bond_site_symmetry_2
_geom_bond_publ_flag
F1 C13 1.361(2) . ?
N1 N2 1.346(2) . ?
N1 C8 1.394(2) . ?
N1 C16 1.453(2) . ?
C1 C2 1.387(2) . ?
C1 C6 1.414(2) . ?
C1 H1 0.9500 . ?
F2 C29 1.361(2) . ?
N2 N3 1.321(2) . ?
C2 C3 1.383(3) . ?
C2 H2 0.9500 . ?
N3 C9 1.352(2) . ?
N3 C10 1.433(2) . ?
C3 C4 1.392(3) . ?
C3 H3 0.9500 . ?
N4 N5 1.345(2) . ?
N4 C24 1.396(2) . ?
N4 C32 1.454(2) . ?
C4 C5 1.377(3) . ?
C4 H4 0.9500 . ?
N5 N6 1.322(2) . ?
C5 C6 1.420(3) . ?
C5 H5 0.9500 . ?
N6 C25 1.349(2) . ?
N6 C26 1.435(2) . ?
C6 C7 1.432(3) . ?
C7 C8 1.391(3) . ?
C7 H7 0.9500 . ?
C8 C9 1.408(3) . ?
C9 H9 0.9500 . ?
C10 C11 1.384(3) . ?
C10 C15 1.389(3) . ?
C11 C12 1.390(3) . ?
C11 H11 0.9500 . ?
C12 C13 1.370(3) . ?
C12 H12 0.9500 . ?
C13 C14 1.378(3) . ?
C14 C15 1.379(3) . ?
C14 H14 0.9500 . ?
C15 H15 0.9500 . ?
C16 H16A 0.9800 . ?
C16 H16B 0.9800 . ?
C16 H16C 0.9800 . ?
C17 C18 1.387(3) . ?
C17 C22 1.416(3) . ?
C17 H17 0.9500 . ?
C18 C19 1.390(3) . ?
C18 H18 0.9500 . ?
C19 C20 1.392(3) . ?
C19 H19 0.9500 . ?
C20 C21 1.375(3) . ?
C20 H20 0.9500 . ?
C21 C22 1.418(3) . ?
C21 H21 0.9500 . ?
C22 C23 1.429(3) . ?
C23 C24 1.385(3) . ?
C23 H23 0.9500 . ?
C24 C25 1.406(2) . ?
C25 H25 0.9500 . ?
C26 C31 1.382(3) . ?
C26 C27 1.388(3) . ?
C27 C28 1.379(3) . ?
C27 H27 0.9500 . ?
C28 C29 1.375(3) . ?
C28 H28 0.9500 . ?
C29 C30 1.368(3) . ?
C30 C31 1.387(3) . ?
C30 H30 0.9500 . ?
C31 H31 0.9500 . ?
C32 H32A 0.9800 . ?
C32 H32B 0.9800 . ?
C32 H32C 0.9800 . ?

loop_
_geom_torsion_atom_site_label_1
_geom_torsion_atom_site_label_2
_geom_torsion_atom_site_label_3
_geom_torsion_atom_site_label_4
_geom_torsion
_geom_torsion_site_symmetry_1
_geom_torsion_site_symmetry_2
_geom_torsion_site_symmetry_3
_geom_torsion_site_symmetry_4
_geom_torsion_publ_flag
C8 N1 N2 N3 -0.40(19) . . . . ?
C16 N1 N2 N3 -175.76(15) . . . . ?
C6 C1 C2 C3 1.0(3) . . . . ?
N1 N2 N3 C9 0.09(18) . . . . ?
N1 N2 N3 C10 175.60(14) . . . . ?
C1 C2 C3 C4 -0.8(3) . . . . ?
C2 C3 C4 C5 -0.4(3) . . . . ?
C24 N4 N5 N6 0.89(19) . . . . ?
C32 N4 N5 N6 175.78(15) . . . . ?
C3 C4 C5 C6 1.5(3) . . . . ?
N4 N5 N6 C25 -0.44(18) . . . . ?
N4 N5 N6 C26 -179.73(14) . . . . ?
C2 C1 C6 C5 0.0(3) . . . . ?
C2 C1 C6 C7 -177.61(17) . . . . ?
C4 C5 C6 C1 -1.3(3) . . . . ?
C4 C5 C6 C7 176.54(17) . . . . ?
C1 C6 C7 C8 1.7(3) . . . . ?
C5 C6 C7 C8 -175.90(18) . . . . ?
C6 C7 C8 N1 174.75(17) . . . . ?
C6 C7 C8 C9 -3.8(3) . . . . ?
N2 N1 C8 C7 -178.42(15) . . . . ?
C16 N1 C8 C7 -3.4(3) . . . . ?
N2 N1 C8 C9 0.54(19) . . . . ?
C16 N1 C8 C9 175.51(16) . . . . ?
N2 N3 C9 C8 0.2(2) . . . . ?
C10 N3 C9 C8 -174.91(16) . . . . ?
C7 C8 C9 N3 178.3(2) . . . . ?
N1 C8 C9 N3 -0.44(18) . . . . ?
N2 N3 C10 C11 -36.7(2) . . . . ?
C9 N3 C10 C11 138.23(18) . . . . ?
N2 N3 C10 C15 147.21(16) . . . . ?
C9 N3 C10 C15 -37.9(2) . . . . ?
C15 C10 C11 C12 2.2(3) . . . . ?
N3 C10 C11 C12 -173.75(15) . . . . ?
C10 C11 C12 C13 -0.1(3) . . . . ?
C11 C12 C13 F1 177.27(16) . . . . ?
C11 C12 C13 C14 -1.8(3) . . . . ?
F1 C13 C14 C15 -177.61(16) . . . . ?
C12 C13 C14 C15 1.5(3) . . . . ?
C13 C14 C15 C10 0.7(3) . . . . ?
C11 C10 C15 C14 -2.6(3) . . . . ?
N3 C10 C15 C14 173.43(16) . . . . ?
C22 C17 C18 C19 0.7(3) . . . . ?
C17 C18 C19 C20 -0.7(3) . . . . ?
C18 C19 C20 C21 0.1(3) . . . . ?
C19 C20 C21 C22 0.5(3) . . . . ?
C18 C17 C22 C21 -0.1(3) . . . . ?
C18 C17 C22 C23 -179.02(17) . . . . ?
C20 C21 C22 C17 -0.5(3) . . . . ?
C20 C21 C22 C23 178.48(16) . . . . ?
C17 C22 C23 C24 -5.3(3) . . . . ?
C21 C22 C23 C24 175.81(17) . . . . ?
C22 C23 C24 N4 171.31(16) . . . . ?
C22 C23 C24 C25 -8.5(3) . . . . ?
N5 N4 C24 C23 179.17(15) . . . . ?
C32 N4 C24 C23 4.7(3) . . . . ?
N5 N4 C24 C25 -0.96(19) . . . . ?
C32 N4 C24 C25 -175.41(16) . . . . ?
N5 N6 C25 C24 -0.1(2) . . . . ?
C26 N6 C25 C24 179.09(15) . . . . ?
C23 C24 C25 N6 -179.54(19) . . . . ?
N4 C24 C25 N6 0.62(18) . . . . ?
N5 N6 C26 C31 -41.0(2) . . . . ?
C25 N6 C26 C31 139.82(18) . . . . ?
N5 N6 C26 C27 140.95(17) . . . . ?
C25 N6 C26 C27 -38.2(3) . . . . ?
C31 C26 C27 C28 0.0(3) . . . . ?
N6 C26 C27 C28 178.02(18) . . . . ?
C26 C27 C28 C29 0.3(3) . . . . ?
C27 C28 C29 F2 -179.87(19) . . . . ?
C27 C28 C29 C30 -0.3(4) . . . . ?
F2 C29 C30 C31 179.56(17) . . . . ?
C28 C29 C30 C31 0.0(3) . . . . ?
C27 C26 C31 C30 -0.3(3) . . . . ?
N6 C26 C31 C30 -178.31(16) . . . . ?
C29 C30 C31 C26 0.3(3) . . . . ?
